data_7135460
loop_
_publ_author_name
'Perumal, Karuppaiah'
'Shanthi, Markabandhu'
'Hemamalini, Vijayakumar'
'Shankar, Bhaskaran'
'Ramesh, Subburethinam'

_publ_section_title
;
 Metal-free, iodine-mediated multicomponent synthesis of
 bis-pyrazolo-pyridine derivatives.
;
_journal_issue 23
_journal_name_full 'Chemical communications (Cambridge, England)'
_journal_page_first 6356
_journal_page_last 6359
_journal_paper_doi 10.1039/d6cc00245e
_journal_volume 62
_journal_year 2026
_chemical_formula_sum 'C32 H23 N5'
_chemical_formula_weight 477.55
_space_group_crystal_system triclinic
_space_group_IT_number 2
_space_group_name_Hall '-P 1'
_space_group_name_H-M_alt 'P -1'
_atom_sites_solution_hydrogens geom
_audit_creation_method SHELXL-2018/3
_audit_update_record
;
2025-11-04 deposited with the CCDC.	2026-02-23 downloaded from the CCDC.
;
_cell_angle_alpha 94.304(4)
_cell_angle_beta 98.744(4)
_cell_angle_gamma 102.558(4)
_cell_formula_units_Z 2
_cell_length_a 9.9729(4)
_cell_length_b 10.3862(5)
_cell_length_c 12.3764(6)
_cell_measurement_reflns_used 7090
_cell_measurement_temperature 296(2)
_cell_measurement_theta_max 30.6340
_cell_measurement_theta_min 2.9770
_cell_volume 1228.95(10)
_computing_cell_refinement 'CrysAlisPro 1.171.39.29d (Rigaku OD, 2017)'
_computing_data_collection 'CrysAlisPro 1.171.39.29d (Rigaku OD, 2017)'
_computing_data_reduction 'CrysAlisPro 1.171.39.29d (Rigaku OD, 2017)'
_computing_molecular_graphics 'ORTEP-3 (Farrugia, 1997)'
_computing_publication_material 'SHELXL-97 (Sheldrick, 2008)'
_computing_structure_refinement 'SHELXL-2018/3 (Sheldrick, 2018)'
_computing_structure_solution 'SHELXS-97 (Sheldrick 2008)'
_diffrn_ambient_temperature 296(2)
_diffrn_measured_fraction_theta_full 0.997
_diffrn_measured_fraction_theta_max 0.997
_diffrn_measurement_device_type 'XtaLAB AFC12 (RINC): Kappa single'
_diffrn_measurement_method '\w scans'
_diffrn_radiation_type MoK\a
_diffrn_radiation_wavelength 0.71073
_diffrn_reflns_av_R_equivalents 0.0732
_diffrn_reflns_av_unetI/netI 0.0552
_diffrn_reflns_Laue_measured_fraction_full 0.997
_diffrn_reflns_Laue_measured_fraction_max 0.997
_diffrn_reflns_limit_h_max 11
_diffrn_reflns_limit_h_min -9
_diffrn_reflns_limit_k_max 12
_diffrn_reflns_limit_k_min -12
_diffrn_reflns_limit_l_max 14
_diffrn_reflns_limit_l_min -14
_diffrn_reflns_number 15791
_diffrn_reflns_point_group_measured_fraction_full 0.997
_diffrn_reflns_point_group_measured_fraction_max 0.997
_diffrn_reflns_theta_full 24.998
_diffrn_reflns_theta_max 24.998
_diffrn_reflns_theta_min 2.925
_exptl_absorpt_coefficient_mu 0.078
_exptl_absorpt_correction_T_max 1.00000
_exptl_absorpt_correction_T_min 0.08839
_exptl_absorpt_correction_type multi-scan
_exptl_absorpt_process_details
;
CrysAlisPro 1.171.39.29d (Rigaku Oxford Diffraction, 2017)
Empirical absorption correction using spherical harmonics,
 implemented in SCALE3 ABSPACK scaling algorithm.
;
_exptl_crystal_colour Brown
_exptl_crystal_density_diffrn 1.291
_exptl_crystal_description Block
_exptl_crystal_F_000 500
_exptl_crystal_size_max 0.090
_exptl_crystal_size_mid 0.070
_exptl_crystal_size_min 0.060
_refine_diff_density_max 0.226
_refine_diff_density_min -0.184
_refine_diff_density_rms 0.057
_refine_ls_extinction_coef 0.018(4)
_refine_ls_extinction_expression Fc^*^=kFc[1+0.001xFc^2^\l^3^/sin(2\q)]^-1/4^
_refine_ls_extinction_method 'SHELXL-2018/3 (Sheldrick 2018)'
_refine_ls_goodness_of_fit_ref 1.096
_refine_ls_hydrogen_treatment constr
_refine_ls_matrix_type full
_refine_ls_number_parameters 336
_refine_ls_number_reflns 4308
_refine_ls_number_restraints 0
_refine_ls_restrained_S_all 1.096
_refine_ls_R_factor_all 0.0590
_refine_ls_R_factor_gt 0.0471
_refine_ls_shift/su_max 0.000
_refine_ls_shift/su_mean 0.000
_refine_ls_structure_factor_coef Fsqd
_refine_ls_weighting_details 'w=1/[\s^2^(Fo^2^)+(0.0724P)^2^+0.0429P] where P=(Fo^2^+2Fc^2^)/3'
_refine_ls_weighting_scheme calc
_refine_ls_wR_factor_gt 0.1251
_refine_ls_wR_factor_ref 0.1306
_reflns_Friedel_coverage 0.000
_reflns_number_gt 3476
_reflns_number_total 4308
_reflns_threshold_expression 'I > 2\s(I)'
_cod_data_source_file d6cc00245e2.cif
_cod_data_source_block SR
_cod_depositor_comments 'Adding full bibliography for 7135460.cif.'
_cod_database_code 7135460
_shelx_shelxl_version_number 2018/3
_shelx_space_group_comment
;
The symmetry employed for this shelxl refinement is uniquely defined
by the following loop, which should always be used as a source of
symmetry information in preference to the above space-group names.
They are only intended as comments.
;
_shelx_estimated_absorpt_t_min 0.993
_shelx_estimated_absorpt_t_max 0.995

loop_
_space_group_symop_operation_xyz
'x, y, z'
'-x, -y, -z'

loop_
_atom_site_label
_atom_site_type_symbol
_atom_site_fract_x
_atom_site_fract_y
_atom_site_fract_z
_atom_site_U_iso_or_equiv
_atom_site_adp_type
_atom_site_occupancy
_atom_site_site_symmetry_order
_atom_site_calc_flag
_atom_site_refinement_flags_posn
_atom_site_refinement_flags_adp
_atom_site_refinement_flags_occupancy
_atom_site_disorder_assembly
_atom_site_disorder_group
N1 N 0.87262(12) 0.61196(12) 0.42099(9) 0.0371(3) Uani 1 1 d . . . . .
N2 N 0.86544(12) 0.64615(12) 0.52741(9) 0.0391(3) Uani 1 1 d . . . . .
N3 N 0.60453(12) 0.44046(12) 0.66019(10) 0.0378(3) Uani 1 1 d . . . . .
N4 N 0.45150(12) 0.23513(12) 0.56832(10) 0.0408(3) Uani 1 1 d . . . . .
N5 N 0.42624(12) 0.16267(12) 0.46719(10) 0.0439(3) Uani 1 1 d . . . . .
C1 C 1.20987(16) 0.83050(16) 0.39658(15) 0.0519(4) Uani 1 1 d . . . . .
H1 H 1.292207 0.875942 0.442067 0.062 Uiso 1 1 calc R U . . .
C2 C 1.19394(18) 0.83867(17) 0.28527(15) 0.0558(5) Uani 1 1 d . . . . .
H2 H 1.266379 0.887027 0.255187 0.067 Uiso 1 1 calc R U . . .
C3 C 1.07079(19) 0.77524(18) 0.21871(15) 0.0595(5) Uani 1 1 d . . . . .
H3 H 1.060111 0.780488 0.143313 0.071 Uiso 1 1 calc R U . . .
C4 C 0.96268(17) 0.70375(16) 0.26267(13) 0.0512(4) Uani 1 1 d . . . . .
H4 H 0.877867 0.664308 0.217703 0.061 Uiso 1 1 calc R U . . .
C5 C 0.98113(14) 0.69110(14) 0.37385(12) 0.0377(4) Uani 1 1 d . . . . .
C6 C 1.10451(15) 0.75528(15) 0.44146(13) 0.0443(4) Uani 1 1 d . . . . .
H6 H 1.116612 0.747959 0.516566 0.053 Uiso 1 1 calc R U . . .
C7 C 0.77362(14) 0.50094(14) 0.37288(11) 0.0348(3) Uani 1 1 d . . . . .
C8 C 0.69773(14) 0.46020(14) 0.45422(11) 0.0343(3) Uani 1 1 d . . . . .
C9 C 0.75755(14) 0.55350(14) 0.54785(11) 0.0349(3) Uani 1 1 d . . . . .
C10 C 0.70666(14) 0.54243(14) 0.65053(11) 0.0357(3) Uani 1 1 d . . . . .
C11 C 0.76269(14) 0.64005(14) 0.74878(11) 0.0368(3) Uani 1 1 d . . . . .
C12 C 0.74788(17) 0.60180(17) 0.85268(12) 0.0502(4) Uani 1 1 d . . . . .
H12 H 0.707177 0.513965 0.859453 0.060 Uiso 1 1 calc R U . . .
C13 C 0.79251(19) 0.6919(2) 0.94541(14) 0.0618(5) Uani 1 1 d . . . . .
H13 H 0.781735 0.664558 1.014059 0.074 Uiso 1 1 calc R U . . .
C14 C 0.85312(18) 0.82254(19) 0.93702(14) 0.0566(5) Uani 1 1 d . . . . .
H14 H 0.882508 0.883682 0.999584 0.068 Uiso 1 1 calc R U . . .
C15 C 0.86963(17) 0.86139(17) 0.83533(14) 0.0508(4) Uani 1 1 d . . . . .
H15 H 0.911169 0.949264 0.829397 0.061 Uiso 1 1 calc R U . . .
C16 C 0.82545(15) 0.77187(15) 0.74176(13) 0.0431(4) Uani 1 1 d . . . . .
H16 H 0.837727 0.799857 0.673551 0.052 Uiso 1 1 calc R U . . .
C17 C 0.58919(14) 0.35021(14) 0.46632(11) 0.0349(3) Uani 1 1 d . . . . .
C18 C 0.55270(14) 0.34999(14) 0.57045(12) 0.0356(3) Uani 1 1 d . . . . .
C19 C 0.50827(15) 0.23026(14) 0.40600(12) 0.0387(4) Uani 1 1 d . . . . .
C20 C 0.51009(17) 0.17025(16) 0.29307(13) 0.0506(4) Uani 1 1 d . . . . .
H20A H 0.457714 0.079698 0.282490 0.076 Uiso 1 1 calc R U . . .
H20B H 0.604651 0.173094 0.284276 0.076 Uiso 1 1 calc R U . . .
H20C H 0.469085 0.219328 0.239756 0.076 Uiso 1 1 calc R U . . .
C21 C 0.38271(16) 0.17849(14) 0.65134(13) 0.0429(4) Uani 1 1 d . . . . .
C22 C 0.25428(17) 0.08979(17) 0.62003(15) 0.0555(5) Uani 1 1 d . . . . .
H22 H 0.210992 0.075145 0.546698 0.067 Uiso 1 1 calc R U . . .
C23 C 0.1908(2) 0.02316(19) 0.69815(18) 0.0671(5) Uani 1 1 d . . . . .
H23 H 0.105532 -0.037681 0.676820 0.080 Uiso 1 1 calc R U . . .
C24 C 0.2521(2) 0.04592(18) 0.80637(17) 0.0681(6) Uani 1 1 d . . . . .
H24 H 0.209445 0.000085 0.858459 0.082 Uiso 1 1 calc R U . . .
C25 C 0.3775(2) 0.13709(18) 0.83788(15) 0.0656(5) Uani 1 1 d . . . . .
H25 H 0.418115 0.154123 0.911836 0.079 Uiso 1 1 calc R U . . .
C26 C 0.44392(18) 0.20371(16) 0.76106(14) 0.0534(4) Uani 1 1 d . . . . .
H26 H 0.528872 0.264843 0.782999 0.064 Uiso 1 1 calc R U . . .
C27 C 0.75894(14) 0.44077(13) 0.25841(11) 0.0360(3) Uani 1 1 d . . . . .
C28 C 0.64356(15) 0.44522(15) 0.18228(12) 0.0435(4) Uani 1 1 d . . . . .
H28 H 0.576565 0.487205 0.203071 0.052 Uiso 1 1 calc R U . . .
C29 C 0.62765(18) 0.38762(17) 0.07573(13) 0.0538(4) Uani 1 1 d . . . . .
H29 H 0.549600 0.390335 0.024976 0.065 Uiso 1 1 calc R U . . .
C30 C 0.7266(2) 0.32621(19) 0.04419(14) 0.0624(5) Uani 1 1 d . . . . .
H30 H 0.715984 0.287907 -0.027884 0.075 Uiso 1 1 calc R U . . .
C31 C 0.8414(2) 0.3216(2) 0.11966(15) 0.0638(5) Uani 1 1 d . . . . .
H31 H 0.908462 0.280082 0.098273 0.077 Uiso 1 1 calc R U . . .
C32 C 0.85802(17) 0.37779(17) 0.22629(13) 0.0498(4) Uani 1 1 d . . . . .
H32 H 0.935631 0.373617 0.276924 0.060 Uiso 1 1 calc R U . . .

loop_
_atom_site_aniso_label
_atom_site_aniso_U_11
_atom_site_aniso_U_22
_atom_site_aniso_U_33
_atom_site_aniso_U_23
_atom_site_aniso_U_13
_atom_site_aniso_U_12
N1 0.0351(7) 0.0400(7) 0.0333(7) 0.0022(5) 0.0070(5) 0.0021(5)
N2 0.0394(7) 0.0421(7) 0.0321(7) 0.0009(5) 0.0077(5) 0.0018(5)
N3 0.0364(7) 0.0383(7) 0.0376(7) 0.0039(5) 0.0078(5) 0.0053(5)
N4 0.0396(7) 0.0381(7) 0.0407(7) 0.0006(6) 0.0105(6) -0.0007(5)
N5 0.0408(7) 0.0411(7) 0.0450(8) -0.0012(6) 0.0091(6) 0.0001(6)
C1 0.0357(9) 0.0470(9) 0.0682(12) 0.0088(8) 0.0052(8) 0.0011(7)
C2 0.0477(10) 0.0509(10) 0.0703(12) 0.0173(9) 0.0223(9) 0.0027(8)
C3 0.0651(12) 0.0602(11) 0.0483(10) 0.0140(9) 0.0168(9) -0.0035(9)
C4 0.0495(9) 0.0518(10) 0.0435(10) 0.0073(8) 0.0047(7) -0.0056(8)
C5 0.0360(8) 0.0361(8) 0.0404(8) 0.0055(6) 0.0097(6) 0.0047(6)
C6 0.0404(9) 0.0454(9) 0.0435(9) 0.0058(7) 0.0040(7) 0.0040(7)
C7 0.0300(7) 0.0368(8) 0.0347(8) 0.0016(6) 0.0038(6) 0.0033(6)
C8 0.0312(7) 0.0364(7) 0.0335(8) 0.0020(6) 0.0038(6) 0.0060(6)
C9 0.0326(8) 0.0355(7) 0.0343(8) 0.0024(6) 0.0051(6) 0.0037(6)
C10 0.0334(8) 0.0375(8) 0.0357(8) 0.0039(6) 0.0053(6) 0.0076(6)
C11 0.0314(7) 0.0428(8) 0.0342(8) 0.0002(6) 0.0051(6) 0.0061(6)
C12 0.0514(10) 0.0545(10) 0.0380(9) 0.0046(7) 0.0080(7) -0.0022(8)
C13 0.0639(11) 0.0786(13) 0.0346(9) -0.0004(9) 0.0105(8) 0.0000(10)
C14 0.0529(10) 0.0648(11) 0.0449(10) -0.0168(8) 0.0054(8) 0.0079(9)
C15 0.0507(10) 0.0443(9) 0.0528(10) -0.0065(8) 0.0040(8) 0.0083(8)
C16 0.0432(9) 0.0447(9) 0.0393(9) 0.0028(7) 0.0054(7) 0.0074(7)
C17 0.0298(7) 0.0367(8) 0.0371(8) 0.0031(6) 0.0060(6) 0.0055(6)
C18 0.0332(7) 0.0338(7) 0.0381(8) 0.0027(6) 0.0069(6) 0.0043(6)
C19 0.0333(8) 0.0385(8) 0.0408(8) -0.0005(7) 0.0055(6) 0.0027(6)
C20 0.0500(9) 0.0461(9) 0.0489(10) -0.0077(7) 0.0132(8) -0.0018(7)
C21 0.0435(9) 0.0353(8) 0.0514(10) 0.0040(7) 0.0196(7) 0.0050(7)
C22 0.0472(10) 0.0540(10) 0.0632(11) 0.0020(8) 0.0209(8) 0.0011(8)
C23 0.0584(11) 0.0577(11) 0.0827(15) -0.0021(10) 0.0378(11) -0.0061(9)
C24 0.0871(14) 0.0499(11) 0.0730(14) 0.0070(9) 0.0505(12) 0.0024(10)
C25 0.0898(14) 0.0545(11) 0.0531(11) 0.0048(9) 0.0301(10) 0.0059(10)
C26 0.0598(10) 0.0463(9) 0.0507(10) 0.0020(8) 0.0175(8) 0.0007(8)
C27 0.0349(8) 0.0371(8) 0.0336(8) 0.0036(6) 0.0079(6) 0.0019(6)
C28 0.0398(9) 0.0462(9) 0.0430(9) 0.0004(7) 0.0049(7) 0.0100(7)
C29 0.0568(10) 0.0611(10) 0.0383(9) 0.0002(8) -0.0031(8) 0.0124(9)
C30 0.0796(13) 0.0689(12) 0.0380(9) -0.0078(8) 0.0113(9) 0.0196(10)
C31 0.0684(12) 0.0781(13) 0.0537(11) -0.0032(9) 0.0188(9) 0.0339(10)
C32 0.0430(9) 0.0630(11) 0.0460(9) 0.0029(8) 0.0095(7) 0.0178(8)

loop_
_atom_type_symbol
_atom_type_description
_atom_type_scat_dispersion_real
_atom_type_scat_dispersion_imag
_atom_type_scat_source
C C 0.0033 0.0016 'International Tables Vol C Tables 4.2.6.8 and 6.1.1.4'
H H 0.0000 0.0000 'International Tables Vol C Tables 4.2.6.8 and 6.1.1.4'
N N 0.0061 0.0033 'International Tables Vol C Tables 4.2.6.8 and 6.1.1.4'

loop_
_geom_angle_atom_site_label_1
_geom_angle_atom_site_label_2
_geom_angle_atom_site_label_3
_geom_angle
_geom_angle_site_symmetry_1
_geom_angle_site_symmetry_3
_geom_angle_publ_flag
N2 N1 C7 113.58(11) . . ?
N2 N1 C5 117.99(11) . . ?
C7 N1 C5 128.41(12) . . ?
C9 N2 N1 104.05(11) . . ?
C10 N3 C18 117.07(12) . . ?
N5 N4 C18 110.04(11) . . ?
N5 N4 C21 117.78(12) . . ?
C18 N4 C21 131.95(13) . . ?
C19 N5 N4 107.17(11) . . ?
C2 C1 C6 120.49(15) . . ?
C2 C1 H1 119.8 . . ?
C6 C1 H1 119.8 . . ?
C3 C2 C1 119.73(15) . . ?
C3 C2 H2 120.1 . . ?
C1 C2 H2 120.1 . . ?
C2 C3 C4 120.52(17) . . ?
C2 C3 H3 119.7 . . ?
C4 C3 H3 119.7 . . ?
C3 C4 C5 119.57(15) . . ?
C3 C4 H4 120.2 . . ?
C5 C4 H4 120.2 . . ?
C4 C5 C6 120.16(14) . . ?
C4 C5 N1 120.76(13) . . ?
C6 C5 N1 119.07(13) . . ?
C5 C6 C1 119.42(15) . . ?
C5 C6 H6 120.3 . . ?
C1 C6 H6 120.3 . . ?
N1 C7 C8 105.43(12) . . ?
N1 C7 C27 124.96(12) . . ?
C8 C7 C27 129.60(12) . . ?
C7 C8 C9 105.50(12) . . ?
C7 C8 C17 136.71(13) . . ?
C9 C8 C17 117.62(12) . . ?
N2 C9 C8 111.43(12) . . ?
N2 C9 C10 126.89(13) . . ?
C8 C9 C10 121.65(13) . . ?
N3 C10 C9 120.00(13) . . ?
N3 C10 C11 116.65(12) . . ?
C9 C10 C11 123.35(13) . . ?
C16 C11 C12 117.96(14) . . ?
C16 C11 C10 122.42(13) . . ?
C12 C11 C10 119.57(13) . . ?
C13 C12 C11 121.06(16) . . ?
C13 C12 H12 119.5 . . ?
C11 C12 H12 119.5 . . ?
C12 C13 C14 120.31(16) . . ?
C12 C13 H13 119.8 . . ?
C14 C13 H13 119.8 . . ?
C15 C14 C13 119.28(16) . . ?
C15 C14 H14 120.4 . . ?
C13 C14 H14 120.4 . . ?
C14 C15 C16 120.93(16) . . ?
C14 C15 H15 119.5 . . ?
C16 C15 H15 119.5 . . ?
C15 C16 C11 120.45(14) . . ?
C15 C16 H16 119.8 . . ?
C11 C16 H16 119.8 . . ?
C18 C17 C19 105.54(12) . . ?
C18 C17 C8 114.70(13) . . ?
C19 C17 C8 139.59(13) . . ?
N3 C18 N4 124.38(12) . . ?
N3 C18 C17 128.88(13) . . ?
N4 C18 C17 106.73(13) . . ?
N5 C19 C17 110.51(13) . . ?
N5 C19 C20 119.01(13) . . ?
C17 C19 C20 130.35(13) . . ?
C19 C20 H20A 109.5 . . ?
C19 C20 H20B 109.5 . . ?
H20A C20 H20B 109.5 . . ?
C19 C20 H20C 109.5 . . ?
H20A C20 H20C 109.5 . . ?
H20B C20 H20C 109.5 . . ?
C26 C21 C22 119.80(15) . . ?
C26 C21 N4 121.63(14) . . ?
C22 C21 N4 118.46(15) . . ?
C23 C22 C21 119.79(18) . . ?
C23 C22 H22 120.1 . . ?
C21 C22 H22 120.1 . . ?
C24 C23 C22 120.57(18) . . ?
C24 C23 H23 119.7 . . ?
C22 C23 H23 119.7 . . ?
C23 C24 C25 119.60(16) . . ?
C23 C24 H24 120.2 . . ?
C25 C24 H24 120.2 . . ?
C24 C25 C26 120.89(18) . . ?
C24 C25 H25 119.6 . . ?
C26 C25 H25 119.6 . . ?
C21 C26 C25 119.30(16) . . ?
C21 C26 H26 120.4 . . ?
C25 C26 H26 120.4 . . ?
C28 C27 C32 119.30(14) . . ?
C28 C27 C7 119.66(13) . . ?
C32 C27 C7 121.04(13) . . ?
C29 C28 C27 120.17(14) . . ?
C29 C28 H28 119.9 . . ?
C27 C28 H28 119.9 . . ?
C30 C29 C28 120.27(15) . . ?
C30 C29 H29 119.9 . . ?
C28 C29 H29 119.9 . . ?
C29 C30 C31 119.71(16) . . ?
C29 C30 H30 120.1 . . ?
C31 C30 H30 120.1 . . ?
C32 C31 C30 120.59(16) . . ?
C32 C31 H31 119.7 . . ?
C30 C31 H31 119.7 . . ?
C31 C32 C27 119.95(15) . . ?
C31 C32 H32 120.0 . . ?
C27 C32 H32 120.0 . . ?

loop_
_geom_bond_atom_site_label_1
_geom_bond_atom_site_label_2
_geom_bond_distance
_geom_bond_site_symmetry_2
_geom_bond_publ_flag
N1 N2 1.3548(16) . ?
N1 C7 1.3718(18) . ?
N1 C5 1.4367(18) . ?
N2 C9 1.3478(17) . ?
N3 C10 1.3268(18) . ?
N3 C18 1.3569(18) . ?
N4 N5 1.3699(17) . ?
N4 C18 1.3805(18) . ?
N4 C21 1.4150(19) . ?
N5 C19 1.3244(19) . ?
C1 C2 1.374(2) . ?
C1 C6 1.381(2) . ?
C1 H1 0.9300 . ?
C2 C3 1.371(3) . ?
C2 H2 0.9300 . ?
C3 C4 1.379(2) . ?
C3 H3 0.9300 . ?
C4 C5 1.380(2) . ?
C4 H4 0.9300 . ?
C5 C6 1.380(2) . ?
C6 H6 0.9300 . ?
C7 C8 1.3862(19) . ?
C7 C27 1.4776(19) . ?
C8 C9 1.417(2) . ?
C8 C17 1.4270(19) . ?
C9 C10 1.442(2) . ?
C10 C11 1.477(2) . ?
C11 C16 1.391(2) . ?
C11 C12 1.394(2) . ?
C12 C13 1.376(2) . ?
C12 H12 0.9300 . ?
C13 C14 1.379(3) . ?
C13 H13 0.9300 . ?
C14 C15 1.373(2) . ?
C14 H14 0.9300 . ?
C15 C16 1.380(2) . ?
C15 H15 0.9300 . ?
C16 H16 0.9300 . ?
C17 C18 1.391(2) . ?
C17 C19 1.414(2) . ?
C19 C20 1.491(2) . ?
C20 H20A 0.9600 . ?
C20 H20B 0.9600 . ?
C20 H20C 0.9600 . ?
C21 C26 1.382(2) . ?
C21 C22 1.386(2) . ?
C22 C23 1.382(2) . ?
C22 H22 0.9300 . ?
C23 C24 1.366(3) . ?
C23 H23 0.9300 . ?
C24 C25 1.376(3) . ?
C24 H24 0.9300 . ?
C25 C26 1.383(2) . ?
C25 H25 0.9300 . ?
C26 H26 0.9300 . ?
C27 C28 1.383(2) . ?
C27 C32 1.387(2) . ?
C28 C29 1.378(2) . ?
C28 H28 0.9300 . ?
C29 C30 1.373(2) . ?
C29 H29 0.9300 . ?
C30 C31 1.375(3) . ?
C30 H30 0.9300 . ?
C31 C32 1.373(2) . ?
C31 H31 0.9300 . ?
C32 H32 0.9300 . ?

loop_
_geom_torsion_atom_site_label_1
_geom_torsion_atom_site_label_2
_geom_torsion_atom_site_label_3
_geom_torsion_atom_site_label_4
_geom_torsion
_geom_torsion_site_symmetry_1
_geom_torsion_site_symmetry_2
_geom_torsion_site_symmetry_3
_geom_torsion_site_symmetry_4
_geom_torsion_publ_flag
C7 N1 N2 C9 -0.11(15) . . . . ?
C5 N1 N2 C9 -178.64(11) . . . . ?
C18 N4 N5 C19 -0.60(16) . . . . ?
C21 N4 N5 C19 -175.65(12) . . . . ?
C6 C1 C2 C3 2.2(3) . . . . ?
C1 C2 C3 C4 0.2(3) . . . . ?
C2 C3 C4 C5 -3.0(3) . . . . ?
C3 C4 C5 C6 3.3(2) . . . . ?
C3 C4 C5 N1 -177.01(14) . . . . ?
N2 N1 C5 C4 -151.06(14) . . . . ?
C7 N1 C5 C4 30.7(2) . . . . ?
N2 N1 C5 C6 28.61(19) . . . . ?
C7 N1 C5 C6 -149.67(15) . . . . ?
C4 C5 C6 C1 -1.0(2) . . . . ?
N1 C5 C6 C1 179.36(13) . . . . ?
C2 C1 C6 C5 -1.8(2) . . . . ?
N2 N1 C7 C8 -0.37(16) . . . . ?
C5 N1 C7 C8 177.98(12) . . . . ?
N2 N1 C7 C27 -179.09(12) . . . . ?
C5 N1 C7 C27 -0.7(2) . . . . ?
N1 C7 C8 C9 0.66(14) . . . . ?
C27 C7 C8 C9 179.30(13) . . . . ?
N1 C7 C8 C17 -174.20(15) . . . . ?
C27 C7 C8 C17 4.4(3) . . . . ?
N1 N2 C9 C8 0.55(14) . . . . ?
N1 N2 C9 C10 178.78(13) . . . . ?
C7 C8 C9 N2 -0.78(15) . . . . ?
C17 C8 C9 N2 175.24(12) . . . . ?
C7 C8 C9 C10 -179.12(12) . . . . ?
C17 C8 C9 C10 -3.10(19) . . . . ?
C18 N3 C10 C9 0.10(19) . . . . ?
C18 N3 C10 C11 -179.78(11) . . . . ?
N2 C9 C10 N3 -175.69(13) . . . . ?
C8 C9 C10 N3 2.4(2) . . . . ?
N2 C9 C10 C11 4.2(2) . . . . ?
C8 C9 C10 C11 -177.75(12) . . . . ?
N3 C10 C11 C16 -153.92(14) . . . . ?
C9 C10 C11 C16 26.2(2) . . . . ?
N3 C10 C11 C12 23.34(19) . . . . ?
C9 C10 C11 C12 -156.53(14) . . . . ?
C16 C11 C12 C13 0.7(2) . . . . ?
C10 C11 C12 C13 -176.66(15) . . . . ?
C11 C12 C13 C14 0.0(3) . . . . ?
C12 C13 C14 C15 -0.6(3) . . . . ?
C13 C14 C15 C16 0.5(3) . . . . ?
C14 C15 C16 C11 0.2(2) . . . . ?
C12 C11 C16 C15 -0.8(2) . . . . ?
C10 C11 C16 C15 176.49(13) . . . . ?
C7 C8 C17 C18 175.81(15) . . . . ?
C9 C8 C17 C18 1.40(18) . . . . ?
C7 C8 C17 C19 1.6(3) . . . . ?
C9 C8 C17 C19 -172.81(16) . . . . ?
C10 N3 C18 N4 176.64(13) . . . . ?
C10 N3 C18 C17 -1.9(2) . . . . ?
N5 N4 C18 N3 -177.49(12) . . . . ?
C21 N4 C18 N3 -3.4(2) . . . . ?
N5 N4 C18 C17 1.36(16) . . . . ?
C21 N4 C18 C17 175.46(14) . . . . ?
C19 C17 C18 N3 177.26(13) . . . . ?
C8 C17 C18 N3 1.1(2) . . . . ?
C19 C17 C18 N4 -1.52(15) . . . . ?
C8 C17 C18 N4 -177.63(11) . . . . ?
N4 N5 C19 C17 -0.40(16) . . . . ?
N4 N5 C19 C20 175.87(13) . . . . ?
C18 C17 C19 N5 1.22(16) . . . . ?
C8 C17 C19 N5 175.76(16) . . . . ?
C18 C17 C19 C20 -174.49(15) . . . . ?
C8 C17 C19 C20 0.0(3) . . . . ?
N5 N4 C21 C26 147.58(14) . . . . ?
C18 N4 C21 C26 -26.2(2) . . . . ?
N5 N4 C21 C22 -28.7(2) . . . . ?
C18 N4 C21 C22 157.57(15) . . . . ?
C26 C21 C22 C23 -2.5(3) . . . . ?
N4 C21 C22 C23 173.80(15) . . . . ?
C21 C22 C23 C24 1.3(3) . . . . ?
C22 C23 C24 C25 0.7(3) . . . . ?
C23 C24 C25 C26 -1.6(3) . . . . ?
C22 C21 C26 C25 1.7(2) . . . . ?
N4 C21 C26 C25 -174.50(14) . . . . ?
C24 C25 C26 C21 0.3(3) . . . . ?
N1 C7 C27 C28 -111.81(16) . . . . ?
C8 C7 C27 C28 69.8(2) . . . . ?
N1 C7 C27 C32 69.25(19) . . . . ?
C8 C7 C27 C32 -109.15(18) . . . . ?
C32 C27 C28 C29 0.0(2) . . . . ?
C7 C27 C28 C29 -178.98(14) . . . . ?
C27 C28 C29 C30 -0.4(3) . . . . ?
C28 C29 C30 C31 0.4(3) . . . . ?
C29 C30 C31 C32 0.0(3) . . . . ?
C30 C31 C32 C27 -0.5(3) . . . . ?
C28 C27 C32 C31 0.5(2) . . . . ?
C7 C27 C32 C31 179.43(15) . . . . ?
